data_7712271
loop_
_publ_author_name
'Feng, Haosheng'
'Luo, Shao-Xiong Lennon'
'Croy, Robert G.'
'Essigmann, John M.'
'Swager, Timothy M.'

_publ_section_title
;
 Interaction of <i>N</i>-nitrosamines with binuclear copper complexes for
 luminescent detection.
;
_journal_name_full 'Dalton transactions (Cambridge, England : 2003)'
_journal_paper_doi 10.1039/d2dt03848j
_journal_year 2023
_chemical_formula_sum 'C65 H51 Cu2 F12 N4 P5'
_chemical_formula_weight 1398.02
_space_group_crystal_system monoclinic
_space_group_IT_number 14
_space_group_name_Hall '-P 2yn'
_space_group_name_H-M_alt 'P 1 21/n 1'
_atom_sites_solution_hydrogens geom
_atom_sites_solution_primary direct
_atom_sites_solution_secondary difmap
_audit_creation_method SHELXL-2018/3
_audit_update_record
;
2022-11-09 deposited with the CCDC.	2023-01-26 downloaded from the CCDC.
;
_cell_angle_alpha 90
_cell_angle_beta 90.055(3)
_cell_angle_gamma 90
_cell_formula_units_Z 4
_cell_length_a 16.2335(12)
_cell_length_b 15.8978(11)
_cell_length_c 22.7583(15)
_cell_measurement_reflns_used 9670
_cell_measurement_temperature 100(2)
_cell_measurement_theta_max 31.40
_cell_measurement_theta_min 2.20
_cell_volume 5873.4(7)
_computing_cell_refinement 'SAINT 8.38A (Bruker-AXS, 2017)'
_computing_data_collection 'APEX3 v2017.3.0 (Bruker-AXS, 2017)'
_computing_data_reduction 'SAINT 8.38A (Bruker-AXS, 2017)'
_computing_molecular_graphics 'Bruker SHELXTL'
_computing_publication_material 'Bruker SHELXTL'
_computing_structure_refinement 'SHELXL-2018/3 (Sheldrick, 2018)'
_computing_structure_solution 'SHELXT-2015 (Sheldrick, 2015)'
_diffrn_ambient_temperature 100(2)
_diffrn_detector_area_resol_mean 7.4
_diffrn_measured_fraction_theta_full 1.000
_diffrn_measured_fraction_theta_max 1.000
_diffrn_measurement_device_type 'Bruker Photon3 CPAD'
_diffrn_measurement_method '\f and \w scans'
_diffrn_radiation_type MoK\a
_diffrn_radiation_wavelength 0.71073
_diffrn_reflns_av_R_equivalents 0.0516
_diffrn_reflns_av_unetI/netI 0.0283
_diffrn_reflns_Laue_measured_fraction_full 1.000
_diffrn_reflns_Laue_measured_fraction_max 1.000
_diffrn_reflns_limit_h_max 23
_diffrn_reflns_limit_h_min -23
_diffrn_reflns_limit_k_max 23
_diffrn_reflns_limit_k_min -23
_diffrn_reflns_limit_l_max 32
_diffrn_reflns_limit_l_min -33
_diffrn_reflns_number 210392
_diffrn_reflns_point_group_measured_fraction_full 1.000
_diffrn_reflns_point_group_measured_fraction_max 1.000
_diffrn_reflns_theta_full 25.242
_diffrn_reflns_theta_max 31.506
_diffrn_reflns_theta_min 1.540
_diffrn_source 'I\mS micro-focus sealed tube, multilayer optics'
_exptl_absorpt_coefficient_mu 0.946
_exptl_absorpt_correction_T_max 0.7462
_exptl_absorpt_correction_T_min 0.6876
_exptl_absorpt_correction_type multi-scan
_exptl_absorpt_process_details 'SADABS (Herbst-Irmer et al., 2015)'
_exptl_crystal_colour yellow
_exptl_crystal_density_diffrn 1.581
_exptl_crystal_density_method 'not measured'
_exptl_crystal_description plate
_exptl_crystal_F_000 2840
_exptl_crystal_recrystallization_method 'Slow evaporation of a Acetonitrile/Toluene mixture'
_exptl_crystal_size_max 0.175
_exptl_crystal_size_mid 0.145
_exptl_crystal_size_min 0.040
_refine_diff_density_max 0.607
_refine_diff_density_min -1.284
_refine_diff_density_rms 0.086
_refine_ls_extinction_method none
_refine_ls_goodness_of_fit_ref 1.038
_refine_ls_hydrogen_treatment constr
_refine_ls_matrix_type full
_refine_ls_number_parameters 858
_refine_ls_number_reflns 19561
_refine_ls_number_restraints 1173
_refine_ls_restrained_S_all 1.036
_refine_ls_R_factor_all 0.0642
_refine_ls_R_factor_gt 0.0437
_refine_ls_shift/su_max 0.002
_refine_ls_shift/su_mean 0.000
_refine_ls_structure_factor_coef Fsqd
_refine_ls_weighting_details 'w=1/[\s^2^(Fo^2^)+(0.0437P)^2^+8.4792P] where P=(Fo^2^+2Fc^2^)/3'
_refine_ls_weighting_scheme calc
_refine_ls_wR_factor_gt 0.1020
_refine_ls_wR_factor_ref 0.1147
_reflns_Friedel_coverage 0.000
_reflns_number_gt 15180
_reflns_number_total 19561
_reflns_threshold_expression 'I > 2\s(I)'
_cod_data_source_file d2dt03848j2.cif
_cod_data_source_block P22026
_cod_original_sg_symbol_H-M 'P 21/n'
_cod_database_code 7712271
_shelx_shelxl_version_number 2018/3
_shelx_space_group_comment
; 
The symmetry employed for this shelxl refinement is uniquely defined 
by the following loop, which should always be used as a source of 
symmetry information in preference to the above space-group names. 
They are only intended as comments. 
;
_shelx_estimated_absorpt_t_min 0.852
_shelx_estimated_absorpt_t_max 0.963

loop_
_space_group_symop_operation_xyz
'x, y, z'
'-x+1/2, y+1/2, -z+1/2'
'-x, -y, -z'
'x-1/2, -y-1/2, z-1/2'

loop_
_atom_site_label
_atom_site_type_symbol
_atom_site_fract_x
_atom_site_fract_y
_atom_site_fract_z
_atom_site_U_iso_or_equiv
_atom_site_adp_type
_atom_site_occupancy
_atom_site_site_symmetry_order
_atom_site_calc_flag
_atom_site_refinement_flags_posn
_atom_site_refinement_flags_adp
_atom_site_refinement_flags_occupancy
_atom_site_disorder_assembly
_atom_site_disorder_group
Cu1 Cu 0.64033(2) 0.25330(2) 0.44276(2) 0.01465(5) Uani 1 1 d . . . . .
Cu2 Cu 0.77696(2) 0.25052(2) 0.51456(2) 0.01647(5) Uani 1 1 d . . . . .
P1 P 0.59341(3) 0.20924(3) 0.53360(2) 0.01566(9) Uani 1 1 d . . . . .
N1 N 0.71538(10) 0.29333(10) 0.58585(7) 0.0172(3) Uani 1 1 d . . . . .
C1 C 0.63461(12) 0.27801(12) 0.59132(9) 0.0180(3) Uani 1 1 d . . . . .
C2 C 0.58543(13) 0.31272(13) 0.63589(9) 0.0224(4) Uani 1 1 d . . . . .
H2 H 0.528670 0.298727 0.638675 0.027 Uiso 1 1 calc R U . . .
C3 C 0.62067(14) 0.36714(14) 0.67533(10) 0.0263(4) Uani 1 1 d . . . . .
H3 H 0.587992 0.392671 0.704989 0.032 Uiso 1 1 calc R U . . .
C4 C 0.70546(13) 0.38504(13) 0.67170(9) 0.0227(4) Uani 1 1 d . . . . .
C5 C 0.74537(15) 0.44150(15) 0.71032(10) 0.0288(5) Uani 1 1 d . . . . .
H5 H 0.714243 0.470492 0.739264 0.035 Uiso 1 1 calc R U . . .
C6 C 0.82843(15) 0.45477(15) 0.70638(10) 0.0305(5) Uani 1 1 d . . . . .
H6 H 0.854626 0.493171 0.732354 0.037 Uiso 1 1 calc R U . . .
C7 C 0.87517(14) 0.41160(14) 0.66391(10) 0.0267(4) Uani 1 1 d . . . . .
H7 H 0.933189 0.419199 0.662692 0.032 Uiso 1 1 calc R U . . .
C8 C 0.83811(13) 0.35873(13) 0.62424(9) 0.0224(4) Uani 1 1 d . . . . .
H8 H 0.870152 0.331486 0.594974 0.027 Uiso 1 1 calc R U . . .
C9 C 0.75243(12) 0.34486(12) 0.62698(9) 0.0190(4) Uani 1 1 d . . . . .
C11 C 0.48199(12) 0.21269(12) 0.54473(9) 0.0176(3) Uani 1 1 d . . . . .
C12 C 0.43414(12) 0.26320(12) 0.50811(9) 0.0203(4) Uani 1 1 d . . . . .
H12 H 0.459621 0.295790 0.478227 0.024 Uiso 1 1 calc R U . . .
C13 C 0.34890(13) 0.26594(13) 0.51527(11) 0.0253(4) Uani 1 1 d . . . . .
H13 H 0.316407 0.300096 0.490029 0.030 Uiso 1 1 calc R U . . .
C14 C 0.31131(13) 0.21899(14) 0.55912(11) 0.0266(4) Uani 1 1 d . . . . .
H14 H 0.253230 0.221257 0.563939 0.032 Uiso 1 1 calc R U . . .
C15 C 0.35863(13) 0.16862(14) 0.59602(10) 0.0251(4) Uani 1 1 d . . . . .
H15 H 0.332897 0.136721 0.626151 0.030 Uiso 1 1 calc R U . . .
C16 C 0.44372(13) 0.16498(13) 0.58877(9) 0.0215(4) Uani 1 1 d . . . . .
H16 H 0.475927 0.130088 0.613706 0.026 Uiso 1 1 calc R U . . .
C21 C 0.62147(12) 0.10497(12) 0.56145(9) 0.0183(3) Uani 1 1 d . . . . .
C22 C 0.66154(13) 0.09313(13) 0.61497(9) 0.0231(4) Uani 1 1 d . . . . .
H22 H 0.673666 0.140113 0.639273 0.028 Uiso 1 1 calc R U . . .
C23 C 0.68390(14) 0.01235(14) 0.63293(10) 0.0277(4) Uani 1 1 d . . . . .
H23 H 0.711597 0.004741 0.669335 0.033 Uiso 1 1 calc R U . . .
C24 C 0.66606(15) -0.05685(14) 0.59816(11) 0.0293(5) Uani 1 1 d . . . . .
H24 H 0.681919 -0.111643 0.610397 0.035 Uiso 1 1 calc R U . . .
C25 C 0.62482(16) -0.04548(13) 0.54529(11) 0.0294(5) Uani 1 1 d . . . . .
H25 H 0.611470 -0.092770 0.521608 0.035 Uiso 1 1 calc R U . . .
C26 C 0.60294(14) 0.03503(13) 0.52682(9) 0.0234(4) Uani 1 1 d . . . . .
H26 H 0.575207 0.042376 0.490407 0.028 Uiso 1 1 calc R U . . .
P2 P 0.68750(3) 0.39066(3) 0.44222(2) 0.01545(9) Uani 1 1 d . . . . .
N2 N 0.84030(10) 0.33856(10) 0.46746(7) 0.0168(3) Uani 1 1 d . . . . .
C31 C 0.80014(12) 0.39693(12) 0.43631(8) 0.0169(3) Uani 1 1 d . . . . .
C32 C 0.84020(12) 0.46155(13) 0.40490(9) 0.0210(4) Uani 1 1 d . . . . .
H32 H 0.809277 0.501133 0.382718 0.025 Uiso 1 1 calc R U . . .
C33 C 0.92459(13) 0.46632(14) 0.40691(10) 0.0248(4) Uani 1 1 d . . . . .
H33 H 0.952493 0.510032 0.386596 0.030 Uiso 1 1 calc R U . . .
C34 C 0.96982(12) 0.40624(13) 0.43918(9) 0.0213(4) Uani 1 1 d . . . . .
C35 C 1.05651(13) 0.40707(15) 0.44291(11) 0.0297(5) Uani 1 1 d . . . . .
H35 H 1.086831 0.449752 0.423285 0.036 Uiso 1 1 calc R U . . .
C36 C 1.09729(14) 0.34694(16) 0.47455(12) 0.0322(5) Uani 1 1 d . . . . .
H36 H 1.155702 0.348156 0.476936 0.039 Uiso 1 1 calc R U . . .
C37 C 1.05287(13) 0.28313(15) 0.50363(11) 0.0276(4) Uani 1 1 d . . . . .
H37 H 1.081728 0.241473 0.525371 0.033 Uiso 1 1 calc R U . . .
C38 C 0.96895(13) 0.28049(13) 0.50094(10) 0.0226(4) Uani 1 1 d . . . . .
H38 H 0.939877 0.237073 0.520726 0.027 Uiso 1 1 calc R U . . .
C39 C 0.92507(12) 0.34202(12) 0.46886(8) 0.0175(3) Uani 1 1 d . . . . .
C41 C 0.67003(12) 0.45660(11) 0.50702(9) 0.0180(3) Uani 1 1 d . . . . .
C42 C 0.73203(13) 0.50439(12) 0.53353(9) 0.0204(4) Uani 1 1 d . . . . .
H42 H 0.786881 0.501020 0.519212 0.025 Uiso 1 1 calc R U . . .
C43 C 0.71401(14) 0.55692(13) 0.58075(10) 0.0241(4) Uani 1 1 d . . . . .
H43 H 0.756626 0.588758 0.598776 0.029 Uiso 1 1 calc R U . . .
C44 C 0.63379(14) 0.56281(14) 0.60154(10) 0.0258(4) Uani 1 1 d . . . . .
H44 H 0.621382 0.599445 0.633301 0.031 Uiso 1 1 calc R U . . .
C45 C 0.57194(14) 0.51529(14) 0.57597(10) 0.0259(4) Uani 1 1 d . . . . .
H45 H 0.517102 0.519258 0.590242 0.031 Uiso 1 1 calc R U . . .
C46 C 0.59009(12) 0.46147(13) 0.52915(9) 0.0210(4) Uani 1 1 d . . . . .
H46 H 0.547712 0.428017 0.512312 0.025 Uiso 1 1 calc R U . . .
C51 C 0.65284(11) 0.45907(12) 0.38253(9) 0.0180(3) Uani 1 1 d . . . . .
C52 C 0.64855(13) 0.54696(12) 0.38954(10) 0.0218(4) Uani 1 1 d . . . . .
H52 H 0.662592 0.571693 0.426207 0.026 Uiso 1 1 calc R U . . .
C53 C 0.62386(13) 0.59754(13) 0.34306(10) 0.0243(4) Uani 1 1 d . . . . .
H53 H 0.622201 0.656889 0.347807 0.029 Uiso 1 1 calc R U . . .
C54 C 0.60163(13) 0.56205(14) 0.28983(10) 0.0247(4) Uani 1 1 d . . . . .
H54 H 0.583675 0.596861 0.258399 0.030 Uiso 1 1 calc R U . . .
C55 C 0.60566(14) 0.47506(14) 0.28245(10) 0.0256(4) Uani 1 1 d . . . . .
H55 H 0.590546 0.450665 0.245888 0.031 Uiso 1 1 calc R U . . .
C56 C 0.63170(12) 0.42396(12) 0.32838(9) 0.0203(4) Uani 1 1 d . . . . .
H56 H 0.635135 0.364821 0.322895 0.024 Uiso 1 1 calc R U . . .
P3 P 0.72822(3) 0.15658(3) 0.40002(2) 0.01532(9) Uani 1 1 d . . . . .
N3 N 0.80350(10) 0.12710(10) 0.50307(7) 0.0175(3) Uani 1 1 d . . . . .
C61 C 0.78255(12) 0.08895(12) 0.45292(9) 0.0174(3) Uani 1 1 d . . . . .
C62 C 0.80316(14) 0.00451(13) 0.44009(10) 0.0236(4) Uani 1 1 d . . . . .
H62 H 0.787510 -0.020239 0.403760 0.028 Uiso 1 1 calc R U . . .
C63 C 0.84603(16) -0.04083(14) 0.48098(11) 0.0302(5) Uani 1 1 d . . . . .
H63 H 0.860972 -0.097443 0.472934 0.036 Uiso 1 1 calc R U . . .
C64 C 0.86814(15) -0.00388(14) 0.53500(11) 0.0285(5) Uani 1 1 d . . . . .
C65 C 0.9100(2) -0.04835(17) 0.58006(13) 0.0443(7) Uani 1 1 d . . . . .
H65 H 0.924341 -0.105699 0.574269 0.053 Uiso 1 1 calc R U . . .
C66 C 0.9300(2) -0.00958(18) 0.63160(13) 0.0488(8) Uani 1 1 d . . . . .
H66 H 0.958235 -0.040054 0.661351 0.059 Uiso 1 1 calc R U . . .
C67 C 0.90905(18) 0.07536(16) 0.64102(12) 0.0376(6) Uani 1 1 d . . . . .
H67 H 0.923937 0.101992 0.676858 0.045 Uiso 1 1 calc R U . . .
C68 C 0.86735(14) 0.11982(14) 0.59887(10) 0.0261(4) Uani 1 1 d . . . . .
H68 H 0.852646 0.176766 0.605950 0.031 Uiso 1 1 calc R U . . .
C69 C 0.84605(13) 0.08140(12) 0.54481(9) 0.0207(4) Uani 1 1 d . . . . .
C71 C 0.81411(12) 0.19586(11) 0.35580(9) 0.0175(3) Uani 1 1 d . . . . .
C72 C 0.89644(12) 0.18602(13) 0.37256(9) 0.0212(4) Uani 1 1 d . . . . .
H72 H 0.909736 0.155335 0.407110 0.025 Uiso 1 1 calc R U . . .
C73 C 0.95909(13) 0.22125(14) 0.33857(10) 0.0235(4) Uani 1 1 d . . . . .
H73 H 1.014892 0.215671 0.350562 0.028 Uiso 1 1 calc R U . . .
C74 C 0.94017(13) 0.26427(13) 0.28746(10) 0.0235(4) Uani 1 1 d . . . . .
H74 H 0.982988 0.287817 0.264275 0.028 Uiso 1 1 calc R U . . .
C75 C 0.85849(14) 0.27307(13) 0.27002(10) 0.0234(4) Uani 1 1 d . . . . .
H75 H 0.845636 0.301796 0.234574 0.028 Uiso 1 1 calc R U . . .
C76 C 0.79544(13) 0.23977(12) 0.30448(9) 0.0203(4) Uani 1 1 d . . . . .
H76 H 0.739628 0.247035 0.292951 0.024 Uiso 1 1 calc R U . . .
C81 C 0.67578(12) 0.08328(11) 0.35066(8) 0.0172(3) Uani 1 1 d . . . . .
C82 C 0.59242(12) 0.06593(12) 0.36002(9) 0.0192(4) Uani 1 1 d . . . . .
H82 H 0.565247 0.089047 0.393256 0.023 Uiso 1 1 calc R U . . .
C83 C 0.54885(13) 0.01509(13) 0.32108(10) 0.0244(4) Uani 1 1 d . . . . .
H83 H 0.492035 0.004236 0.327559 0.029 Uiso 1 1 calc R U . . .
C84 C 0.58828(15) -0.01971(13) 0.27286(10) 0.0268(4) Uani 1 1 d . . . . .
H84 H 0.558304 -0.053594 0.245912 0.032 Uiso 1 1 calc R U . . .
C85 C 0.67160(15) -0.00497(14) 0.26400(10) 0.0263(4) Uani 1 1 d . . . . .
H85 H 0.699029 -0.030351 0.231690 0.032 Uiso 1 1 calc R U . . .
C86 C 0.71511(13) 0.04687(13) 0.30229(9) 0.0220(4) Uani 1 1 d . . . . .
H86 H 0.771885 0.057600 0.295538 0.026 Uiso 1 1 calc R U . . .
N4 N 0.54461(11) 0.25492(10) 0.38461(8) 0.0205(3) Uani 1 1 d . . . . .
C91 C 0.50113(13) 0.24435(13) 0.34643(10) 0.0237(4) Uani 1 1 d . . . . .
C92 C 0.44422(15) 0.22849(19) 0.29822(12) 0.0368(6) Uani 1 1 d . . . . .
H92A H 0.469808 0.190013 0.269980 0.055 Uiso 1 1 calc R U . . .
H92B H 0.430905 0.281672 0.278614 0.055 Uiso 1 1 calc R U . . .
H92C H 0.393633 0.203119 0.313615 0.055 Uiso 1 1 calc R U . . .
P4 P 0.70555(4) 0.21527(4) 0.79464(3) 0.03283(14) Uani 1 1 d D . . . .
F1 F 0.75950(12) 0.13164(12) 0.78799(9) 0.0558(5) Uani 1 1 d D . . . .
F2 F 0.65291(11) 0.29895(11) 0.80147(8) 0.0490(4) Uani 1 1 d D . . . .
F3 F 0.65020(13) 0.18818(15) 0.73958(9) 0.0643(6) Uani 1 1 d D . . . .
F4 F 0.64350(11) 0.16654(12) 0.83647(8) 0.0511(5) Uani 1 1 d D . . . .
F5 F 0.76064(12) 0.24041(12) 0.85058(8) 0.0513(4) Uani 1 1 d D . . . .
F6 F 0.76804(11) 0.26103(13) 0.75166(9) 0.0600(6) Uani 1 1 d D . . . .
P5 P 0.6141(4) 0.2547(4) 0.1731(3) 0.0310(7) Uani 0.551(11) 1 d D U P A 1
F7 F 0.6159(3) 0.1983(5) 0.2307(3) 0.0625(18) Uani 0.551(11) 1 d D U P A 1
F8 F 0.6128(7) 0.3168(6) 0.1177(4) 0.0443(18) Uani 0.551(11) 1 d D U P A 1
F9 F 0.6717(6) 0.1932(4) 0.1406(5) 0.113(4) Uani 0.551(11) 1 d D U P A 1
F10 F 0.5346(5) 0.2089(6) 0.1511(4) 0.069(2) Uani 0.551(11) 1 d D U P A 1
F11 F 0.5557(3) 0.3187(3) 0.2077(3) 0.0513(13) Uani 0.551(11) 1 d D U P A 1
F12 F 0.6915(3) 0.3069(5) 0.1962(3) 0.0648(18) Uani 0.551(11) 1 d D U P A 1
P5A P 0.6147(5) 0.2409(5) 0.1669(3) 0.0351(11) Uani 0.449(11) 1 d D U P A 2
F7A F 0.5993(6) 0.1650(6) 0.2108(4) 0.082(3) Uani 0.449(11) 1 d D U P A 2
F8A F 0.6270(9) 0.3169(7) 0.1227(5) 0.054(3) Uani 0.449(11) 1 d D U P A 2
F9A F 0.6427(5) 0.1773(5) 0.1167(3) 0.0579(17) Uani 0.449(11) 1 d D U P A 2
F10A F 0.5217(4) 0.2316(6) 0.1472(5) 0.053(2) Uani 0.449(11) 1 d D U P A 2
F11A F 0.5909(7) 0.3023(6) 0.2182(3) 0.079(3) Uani 0.449(11) 1 d D U P A 2
F12A F 0.7082(3) 0.2473(10) 0.1841(3) 0.098(3) Uani 0.449(11) 1 d D U P A 2

loop_
_atom_site_aniso_label
_atom_site_aniso_U_11
_atom_site_aniso_U_22
_atom_site_aniso_U_33
_atom_site_aniso_U_23
_atom_site_aniso_U_13
_atom_site_aniso_U_12
Cu1 0.01640(10) 0.01215(10) 0.01540(11) 0.00000(8) 0.00190(8) -0.00002(8)
Cu2 0.01827(11) 0.01392(10) 0.01724(11) 0.00014(8) 0.00199(8) -0.00020(8)
P1 0.0182(2) 0.0133(2) 0.0155(2) 0.00019(16) 0.00276(16) -0.00089(16)
N1 0.0206(7) 0.0146(7) 0.0165(7) 0.0013(6) 0.0017(6) -0.0006(6)
C1 0.0207(9) 0.0157(8) 0.0177(9) -0.0004(6) 0.0020(7) -0.0002(7)
C2 0.0221(9) 0.0253(9) 0.0200(9) -0.0035(7) 0.0042(7) 0.0004(7)
C3 0.0294(11) 0.0266(10) 0.0229(10) -0.0054(8) 0.0059(8) 0.0002(8)
C4 0.0269(10) 0.0226(9) 0.0186(9) -0.0034(7) 0.0006(7) -0.0015(8)
C5 0.0330(11) 0.0312(11) 0.0221(10) -0.0081(8) 0.0013(8) -0.0037(9)
C6 0.0358(12) 0.0305(11) 0.0253(11) -0.0060(9) -0.0024(9) -0.0089(9)
C7 0.0283(10) 0.0280(10) 0.0240(10) 0.0018(8) -0.0017(8) -0.0077(8)
C8 0.0248(10) 0.0214(9) 0.0210(9) 0.0012(7) 0.0018(7) -0.0022(7)
C9 0.0239(9) 0.0165(8) 0.0167(9) 0.0011(7) -0.0003(7) -0.0024(7)
C11 0.0184(8) 0.0151(8) 0.0192(9) -0.0026(6) 0.0031(7) -0.0014(6)
C12 0.0224(9) 0.0151(8) 0.0234(9) -0.0004(7) 0.0032(7) 0.0009(7)
C13 0.0217(9) 0.0209(9) 0.0333(12) -0.0017(8) 0.0026(8) 0.0048(7)
C14 0.0198(9) 0.0265(10) 0.0336(12) -0.0077(9) 0.0074(8) -0.0014(8)
C15 0.0245(10) 0.0260(10) 0.0248(10) -0.0031(8) 0.0085(8) -0.0071(8)
C16 0.0243(9) 0.0197(9) 0.0206(9) 0.0000(7) 0.0045(7) -0.0026(7)
C21 0.0218(9) 0.0146(8) 0.0184(9) 0.0017(6) 0.0046(7) 0.0008(6)
C22 0.0268(10) 0.0216(9) 0.0208(10) 0.0035(7) -0.0008(8) -0.0023(7)
C23 0.0282(10) 0.0289(11) 0.0259(11) 0.0094(8) 0.0006(8) 0.0014(8)
C24 0.0349(12) 0.0204(9) 0.0325(12) 0.0098(8) 0.0106(9) 0.0062(8)
C25 0.0429(13) 0.0157(9) 0.0298(11) -0.0009(8) 0.0058(10) 0.0019(8)
C26 0.0342(11) 0.0168(8) 0.0190(9) 0.0001(7) 0.0010(8) -0.0012(8)
P2 0.0166(2) 0.01223(19) 0.0175(2) 0.00055(16) 0.00232(16) -0.00008(16)
N2 0.0181(7) 0.0142(7) 0.0181(7) 0.0001(6) 0.0030(6) -0.0002(5)
C31 0.0180(8) 0.0151(8) 0.0177(9) -0.0010(6) 0.0017(6) -0.0011(6)
C32 0.0204(9) 0.0199(9) 0.0226(10) 0.0047(7) 0.0016(7) -0.0010(7)
C33 0.0211(9) 0.0244(10) 0.0290(11) 0.0075(8) 0.0032(8) -0.0038(7)
C34 0.0178(8) 0.0220(9) 0.0241(10) 0.0017(7) 0.0017(7) -0.0018(7)
C35 0.0193(9) 0.0329(11) 0.0370(13) 0.0091(9) 0.0007(8) -0.0054(8)
C36 0.0179(9) 0.0371(12) 0.0418(14) 0.0081(10) 0.0004(9) -0.0004(9)
C37 0.0217(10) 0.0292(11) 0.0319(12) 0.0045(9) -0.0020(8) 0.0026(8)
C38 0.0213(9) 0.0212(9) 0.0253(10) 0.0024(8) 0.0012(7) 0.0014(7)
C39 0.0177(8) 0.0177(8) 0.0172(8) -0.0019(7) 0.0020(6) -0.0010(6)
C41 0.0218(9) 0.0138(8) 0.0183(9) 0.0003(6) 0.0024(7) 0.0007(6)
C42 0.0218(9) 0.0180(8) 0.0215(9) -0.0008(7) 0.0017(7) -0.0006(7)
C43 0.0286(10) 0.0207(9) 0.0230(10) -0.0027(7) -0.0011(8) -0.0025(8)
C44 0.0308(11) 0.0240(10) 0.0225(10) -0.0044(8) 0.0030(8) 0.0017(8)
C45 0.0240(10) 0.0288(10) 0.0249(10) -0.0045(8) 0.0051(8) 0.0021(8)
C46 0.0199(9) 0.0206(9) 0.0225(9) -0.0020(7) 0.0020(7) 0.0000(7)
C51 0.0173(8) 0.0149(8) 0.0217(9) 0.0025(7) 0.0035(7) 0.0007(6)
C52 0.0244(9) 0.0163(8) 0.0248(10) 0.0003(7) 0.0026(8) 0.0009(7)
C53 0.0276(10) 0.0156(8) 0.0297(11) 0.0044(7) 0.0064(8) 0.0030(7)
C54 0.0242(10) 0.0241(10) 0.0259(10) 0.0100(8) 0.0030(8) 0.0030(8)
C55 0.0294(10) 0.0256(10) 0.0218(10) 0.0054(8) 0.0007(8) -0.0022(8)
C56 0.0237(9) 0.0159(8) 0.0213(9) 0.0015(7) 0.0036(7) -0.0009(7)
P3 0.0176(2) 0.01297(19) 0.0154(2) -0.00062(16) 0.00234(16) 0.00079(16)
N3 0.0207(7) 0.0148(7) 0.0171(7) 0.0012(6) 0.0028(6) 0.0010(6)
C61 0.0192(8) 0.0145(8) 0.0185(9) 0.0005(6) 0.0019(7) 0.0015(6)
C62 0.0296(10) 0.0175(9) 0.0238(10) -0.0030(7) -0.0005(8) 0.0045(7)
C63 0.0411(13) 0.0172(9) 0.0322(12) -0.0035(8) -0.0063(10) 0.0091(9)
C64 0.0367(12) 0.0199(9) 0.0289(11) 0.0011(8) -0.0050(9) 0.0070(8)
C65 0.0654(19) 0.0264(12) 0.0408(15) 0.0001(10) -0.0213(14) 0.0174(12)
C66 0.074(2) 0.0324(13) 0.0403(16) 0.0053(11) -0.0246(15) 0.0142(13)
C67 0.0520(16) 0.0309(12) 0.0298(12) 0.0013(10) -0.0155(11) 0.0043(11)
C68 0.0346(11) 0.0206(9) 0.0231(10) 0.0017(8) -0.0052(8) -0.0007(8)
C69 0.0236(9) 0.0171(8) 0.0212(9) 0.0030(7) -0.0001(7) 0.0007(7)
C71 0.0201(8) 0.0136(8) 0.0188(9) -0.0012(6) 0.0036(7) 0.0007(6)
C72 0.0224(9) 0.0219(9) 0.0192(9) -0.0003(7) 0.0015(7) 0.0002(7)
C73 0.0204(9) 0.0237(9) 0.0264(10) -0.0013(8) 0.0030(8) -0.0024(7)
C74 0.0266(10) 0.0184(9) 0.0256(10) -0.0006(7) 0.0082(8) -0.0032(7)
C75 0.0293(10) 0.0174(8) 0.0235(10) 0.0047(7) 0.0041(8) 0.0003(7)
C76 0.0223(9) 0.0177(8) 0.0208(9) 0.0013(7) 0.0008(7) 0.0011(7)
C81 0.0217(9) 0.0138(8) 0.0162(8) 0.0003(6) 0.0013(7) -0.0002(6)
C82 0.0227(9) 0.0151(8) 0.0199(9) 0.0009(7) 0.0021(7) -0.0009(7)
C83 0.0249(10) 0.0168(9) 0.0315(11) 0.0010(8) -0.0013(8) -0.0042(7)
C84 0.0349(11) 0.0192(9) 0.0265(11) -0.0038(8) -0.0050(9) -0.0033(8)
C85 0.0366(12) 0.0223(9) 0.0201(10) -0.0051(8) 0.0038(8) -0.0014(8)
C86 0.0253(9) 0.0190(9) 0.0218(9) -0.0026(7) 0.0048(7) -0.0008(7)
N4 0.0258(8) 0.0161(7) 0.0195(8) 0.0011(6) -0.0003(6) -0.0019(6)
C91 0.0205(9) 0.0257(10) 0.0248(10) 0.0022(8) 0.0030(7) 0.0005(7)
C92 0.0262(11) 0.0545(16) 0.0297(12) -0.0004(11) -0.0048(9) -0.0034(11)
P4 0.0325(3) 0.0351(3) 0.0309(3) 0.0099(3) 0.0017(2) 0.0009(3)
F1 0.0629(12) 0.0474(10) 0.0570(12) 0.0122(9) 0.0064(9) 0.0186(9)
F2 0.0502(10) 0.0426(9) 0.0542(11) 0.0137(8) 0.0128(8) 0.0135(8)
F3 0.0672(13) 0.0808(15) 0.0447(11) -0.0053(10) -0.0155(10) 0.0064(11)
F4 0.0405(9) 0.0559(11) 0.0571(11) 0.0238(9) 0.0071(8) -0.0048(8)
F5 0.0538(11) 0.0539(11) 0.0462(10) 0.0053(8) -0.0122(8) -0.0066(8)
F6 0.0385(9) 0.0784(14) 0.0631(12) 0.0418(11) 0.0118(9) 0.0125(9)
P5 0.0300(11) 0.0361(14) 0.0268(13) 0.0108(11) 0.0066(9) 0.0011(9)
F7 0.039(2) 0.085(4) 0.063(3) 0.051(3) -0.002(2) -0.004(2)
F8 0.065(4) 0.045(3) 0.023(2) 0.0115(19) -0.013(2) -0.021(2)
F9 0.134(7) 0.045(3) 0.159(8) 0.016(4) 0.119(6) 0.021(4)
F10 0.096(5) 0.070(4) 0.041(2) -0.001(3) -0.010(3) -0.057(4)
F11 0.048(3) 0.0376(18) 0.068(3) -0.0036(17) 0.023(2) -0.0019(18)
F12 0.037(2) 0.099(4) 0.059(3) 0.040(3) -0.0194(19) -0.029(2)
P5A 0.0278(14) 0.047(3) 0.0309(16) 0.0062(13) 0.0000(10) -0.0038(14)
F7A 0.082(5) 0.085(5) 0.078(5) 0.056(4) 0.026(4) 0.028(4)
F8A 0.070(6) 0.038(3) 0.052(5) 0.003(3) 0.026(4) -0.012(3)
F9A 0.075(4) 0.041(3) 0.057(3) 0.003(2) 0.018(3) 0.024(3)
F10A 0.0191(19) 0.081(5) 0.059(4) 0.004(3) 0.0051(19) -0.003(2)
F11A 0.100(6) 0.096(5) 0.040(3) -0.039(3) 0.032(4) -0.050(4)
F12A 0.035(2) 0.213(11) 0.045(3) 0.022(5) -0.009(2) -0.008(4)

loop_
_atom_type_symbol
_atom_type_description
_atom_type_scat_dispersion_real
_atom_type_scat_dispersion_imag
_atom_type_scat_source
C C 0.0033 0.0016 'International Tables Vol C Tables 4.2.6.8 and 6.1.1.4'
H H 0.0000 0.0000 'International Tables Vol C Tables 4.2.6.8 and 6.1.1.4'
N N 0.0061 0.0033 'International Tables Vol C Tables 4.2.6.8 and 6.1.1.4'
F F 0.0171 0.0103 'International Tables Vol C Tables 4.2.6.8 and 6.1.1.4'
P P 0.1023 0.0942 'International Tables Vol C Tables 4.2.6.8 and 6.1.1.4'
Cu Cu 0.3201 1.2651 'International Tables Vol C Tables 4.2.6.8 and 6.1.1.4'

loop_
_geom_angle_atom_site_label_1
_geom_angle_atom_site_label_2
_geom_angle_atom_site_label_3
_geom_angle
_geom_angle_site_symmetry_1
_geom_angle_site_symmetry_3
_geom_angle_publ_flag
N4 Cu1 P1 109.42(5) . . ?
N4 Cu1 P3 101.85(5) . . ?
P1 Cu1 P3 112.241(19) . . ?
N4 Cu1 P2 103.68(5) . . ?
P1 Cu1 P2 113.567(19) . . ?
P3 Cu1 P2 114.890(19) . . ?
N4 Cu1 Cu2 175.95(5) . . ?
P1 Cu1 Cu2 74.363(15) . . ?
P3 Cu1 Cu2 75.053(15) . . ?
P2 Cu1 Cu2 75.639(15) . . ?
N1 Cu2 N3 122.30(6) . . ?
N1 Cu2 N2 116.09(6) . . ?
N3 Cu2 N2 119.27(6) . . ?
N1 Cu2 Cu1 94.13(5) . . ?
N3 Cu2 Cu1 96.33(5) . . ?
N2 Cu2 Cu1 94.78(5) . . ?
C11 P1 C21 103.00(9) . . ?
C11 P1 C1 104.06(9) . . ?
C21 P1 C1 101.60(9) . . ?
C11 P1 Cu1 116.22(7) . . ?
C21 P1 Cu1 120.09(6) . . ?
C1 P1 Cu1 109.85(6) . . ?
C1 N1 C9 118.07(17) . . ?
C1 N1 Cu2 119.84(13) . . ?
C9 N1 Cu2 121.83(13) . . ?
N1 C1 C2 123.57(18) . . ?
N1 C1 P1 113.45(14) . . ?
C2 C1 P1 122.96(15) . . ?
C3 C2 C1 118.91(19) . . ?
C3 C2 H2 120.5 . . ?
C1 C2 H2 120.5 . . ?
C2 C3 C4 119.8(2) . . ?
C2 C3 H3 120.1 . . ?
C4 C3 H3 120.1 . . ?
C3 C4 C5 122.7(2) . . ?
C3 C4 C9 118.39(19) . . ?
C5 C4 C9 118.9(2) . . ?
C6 C5 C4 120.6(2) . . ?
C6 C5 H5 119.7 . . ?
C4 C5 H5 119.7 . . ?
C5 C6 C7 120.1(2) . . ?
C5 C6 H6 119.9 . . ?
C7 C6 H6 119.9 . . ?
C8 C7 C6 120.9(2) . . ?
C8 C7 H7 119.5 . . ?
C6 C7 H7 119.5 . . ?
C7 C8 C9 119.9(2) . . ?
C7 C8 H8 120.0 . . ?
C9 C8 H8 120.0 . . ?
N1 C9 C8 119.47(18) . . ?
N1 C9 C4 121.15(18) . . ?
C8 C9 C4 119.38(18) . . ?
C12 C11 C16 119.48(18) . . ?
C12 C11 P1 119.05(15) . . ?
C16 C11 P1 121.47(15) . . ?
C11 C12 C13 120.06(19) . . ?
C11 C12 H12 120.0 . . ?
C13 C12 H12 120.0 . . ?
C14 C13 C12 120.3(2) . . ?
C14 C13 H13 119.9 . . ?
C12 C13 H13 119.9 . . ?
C13 C14 C15 120.0(2) . . ?
C13 C14 H14 120.0 . . ?
C15 C14 H14 120.0 . . ?
C14 C15 C16 120.0(2) . . ?
C14 C15 H15 120.0 . . ?
C16 C15 H15 120.0 . . ?
C15 C16 C11 120.2(2) . . ?
C15 C16 H16 119.9 . . ?
C11 C16 H16 119.9 . . ?
C22 C21 C26 119.10(18) . . ?
C22 C21 P1 122.72(15) . . ?
C26 C21 P1 118.18(15) . . ?
C21 C22 C23 120.1(2) . . ?
C21 C22 H22 119.9 . . ?
C23 C22 H22 119.9 . . ?
C24 C23 C22 120.6(2) . . ?
C24 C23 H23 119.7 . . ?
C22 C23 H23 119.7 . . ?
C23 C24 C25 119.5(2) . . ?
C23 C24 H24 120.3 . . ?
C25 C24 H24 120.3 . . ?
C24 C25 C26 120.2(2) . . ?
C24 C25 H25 119.9 . . ?
C26 C25 H25 119.9 . . ?
C25 C26 C21 120.5(2) . . ?
C25 C26 H26 119.8 . . ?
C21 C26 H26 119.8 . . ?
C51 P2 C41 102.12(9) . . ?
C51 P2 C31 102.66(9) . . ?
C41 P2 C31 100.53(9) . . ?
C51 P2 Cu1 117.62(7) . . ?
C41 P2 Cu1 118.96(6) . . ?
C31 P2 Cu1 112.40(6) . . ?
C31 N2 C39 118.11(16) . . ?
C31 N2 Cu2 120.57(13) . . ?
C39 N2 Cu2 121.26(13) . . ?
N2 C31 C32 123.31(17) . . ?
N2 C31 P2 114.12(14) . . ?
C32 C31 P2 122.43(15) . . ?
C33 C32 C31 118.94(19) . . ?
C33 C32 H32 120.5 . . ?
C31 C32 H32 120.5 . . ?
C32 C33 C34 119.93(19) . . ?
C32 C33 H33 120.0 . . ?
C34 C33 H33 120.0 . . ?
C35 C34 C33 122.97(19) . . ?
C35 C34 C39 119.20(19) . . ?
C33 C34 C39 117.84(18) . . ?
C36 C35 C34 120.5(2) . . ?
C36 C35 H35 119.7 . . ?
C34 C35 H35 119.7 . . ?
C35 C36 C37 120.2(2) . . ?
C35 C36 H36 119.9 . . ?
C37 C36 H36 119.9 . . ?
C38 C37 C36 120.8(2) . . ?
C38 C37 H37 119.6 . . ?
C36 C37 H37 119.6 . . ?
C37 C38 C39 120.3(2) . . ?
C37 C38 H38 119.8 . . ?
C39 C38 H38 119.8 . . ?
N2 C39 C38 119.17(17) . . ?
N2 C39 C34 121.86(17) . . ?
C38 C39 C34 118.97(18) . . ?
C46 C41 C42 118.94(18) . . ?
C46 C41 P2 117.86(15) . . ?
C42 C41 P2 123.14(15) . . ?
C43 C42 C41 120.50(19) . . ?
C43 C42 H42 119.7 . . ?
C41 C42 H42 119.7 . . ?
C44 C43 C42 120.1(2) . . ?
C44 C43 H43 120.0 . . ?
C42 C43 H43 120.0 . . ?
C45 C44 C43 120.0(2) . . ?
C45 C44 H44 120.0 . . ?
C43 C44 H44 120.0 . . ?
C44 C45 C46 120.1(2) . . ?
C44 C45 H45 120.0 . . ?
C46 C45 H45 120.0 . . ?
C41 C46 C45 120.40(19) . . ?
C41 C46 H46 119.8 . . ?
C45 C46 H46 119.8 . . ?
C56 C51 C52 119.01(18) . . ?
C56 C51 P2 119.56(14) . . ?
C52 C51 P2 121.41(16) . . ?
C53 C52 C51 120.2(2) . . ?
C53 C52 H52 119.9 . . ?
C51 C52 H52 119.9 . . ?
C54 C53 C52 120.39(19) . . ?
C54 C53 H53 119.8 . . ?
C52 C53 H53 119.8 . . ?
C53 C54 C55 119.8(2) . . ?
C53 C54 H54 120.1 . . ?
C55 C54 H54 120.1 . . ?
C56 C55 C54 120.2(2) . . ?
C56 C55 H55 119.9 . . ?
C54 C55 H55 119.9 . . ?
C55 C56 C51 120.32(19) . . ?
C55 C56 H56 119.8 . . ?
C51 C56 H56 119.8 . . ?
C81 P3 C71 103.54(9) . . ?
C81 P3 C61 104.62(9) . . ?
C71 P3 C61 101.21(9) . . ?
C81 P3 Cu1 113.27(6) . . ?
C71 P3 Cu1 118.36(6) . . ?
C61 P3 Cu1 114.15(6) . . ?
C61 N3 C69 118.41(16) . . ?
C61 N3 Cu2 119.73(13) . . ?
C69 N3 Cu2 121.81(13) . . ?
N3 C61 C62 123.17(18) . . ?
N3 C61 P3 114.54(13) . . ?
C62 C61 P3 122.24(15) . . ?
C63 C62 C61 118.7(2) . . ?
C63 C62 H62 120.6 . . ?
C61 C62 H62 120.6 . . ?
C62 C63 C64 120.2(2) . . ?
C62 C63 H63 119.9 . . ?
C64 C63 H63 119.9 . . ?
C63 C64 C65 123.0(2) . . ?
C63 C64 C69 118.1(2) . . ?
C65 C64 C69 118.9(2) . . ?
C66 C65 C64 120.7(2) . . ?
C66 C65 H65 119.7 . . ?
C64 C65 H65 119.7 . . ?
C65 C66 C67 120.4(2) . . ?
C65 C66 H66 119.8 . . ?
C67 C66 H66 119.8 . . ?
C68 C67 C66 120.5(2) . . ?
C68 C67 H67 119.8 . . ?
C66 C67 H67 119.8 . . ?
C67 C68 C69 120.4(2) . . ?
C67 C68 H68 119.8 . . ?
C69 C68 H68 119.8 . . ?
N3 C69 C68 119.50(18) . . ?
N3 C69 C64 121.36(19) . . ?
C68 C69 C64 119.13(19) . . ?
C76 C71 C72 119.45(18) . . ?
C76 C71 P3 117.81(15) . . ?
C72 C71 P3 122.71(15) . . ?
C73 C72 C71 120.05(19) . . ?
C73 C72 H72 120.0 . . ?
C71 C72 H72 120.0 . . ?
C74 C73 C72 120.2(2) . . ?
C74 C73 H73 119.9 . . ?
C72 C73 H73 119.9 . . ?
C73 C74 C75 120.03(19) . . ?
C73 C74 H74 120.0 . . ?
C75 C74 H74 120.0 . . ?
C74 C75 C76 120.1(2) . . ?
C74 C75 H75 120.0 . . ?
C76 C75 H75 120.0 . . ?
C71 C76 C75 120.15(19) . . ?
C71 C76 H76 119.9 . . ?
C75 C76 H76 119.9 . . ?
C82 C81 C86 118.76(18) . . ?
C82 C81 P3 118.85(14) . . ?
C86 C81 P3 122.33(15) . . ?
C83 C82 C81 120.60(19) . . ?
C83 C82 H82 119.7 . . ?
C81 C82 H82 119.7 . . ?
C84 C83 C82 120.1(2) . . ?
C84 C83 H83 120.0 . . ?
C82 C83 H83 120.0 . . ?
C83 C84 C85 119.9(2) . . ?
C83 C84 H84 120.1 . . ?
C85 C84 H84 120.1 . . ?
C84 C85 C86 120.2(2) . . ?
C84 C85 H85 119.9 . . ?
C86 C85 H85 119.9 . . ?
C85 C86 C81 120.41(19) . . ?
C85 C86 H86 119.8 . . ?
C81 C86 H86 119.8 . . ?
C91 N4 Cu1 166.02(18) . . ?
N4 C91 C92 178.2(2) . . ?
C91 C92 H92A 109.5 . . ?
C91 C92 H92B 109.5 . . ?
H92A C92 H92B 109.5 . . ?
C91 C92 H92C 109.5 . . ?
H92A C92 H92C 109.5 . . ?
H92B C92 H92C 109.5 . . ?
F6 P4 F4 178.03(13) . . ?
F6 P4 F2 91.18(10) . . ?
F4 P4 F2 90.48(10) . . ?
F6 P4 F1 88.41(11) . . ?
F4 P4 F1 89.94(11) . . ?
F2 P4 F1 179.32(12) . . ?
F6 P4 F3 89.97(12) . . ?
F4 P4 F3 88.98(12) . . ?
F2 P4 F3 90.01(11) . . ?
F1 P4 F3 90.53(12) . . ?
F6 P4 F5 91.07(11) . . ?
F4 P4 F5 89.96(11) . . ?
F2 P4 F5 90.76(11) . . ?
F1 P4 F5 88.70(11) . . ?
F3 P4 F5 178.69(12) . . ?
F9 P5 F10 92.9(5) . . ?
F9 P5 F7 91.5(5) . . ?
F10 P5 F7 90.9(4) . . ?
F9 P5 F12 90.6(5) . . ?
F10 P5 F12 176.2(5) . . ?
F7 P5 F12 90.5(4) . . ?
F9 P5 F11 179.0(6) . . ?
F10 P5 F11 88.0(5) . . ?
F7 P5 F11 88.0(4) . . ?
F12 P5 F11 88.5(4) . . ?
F9 P5 F8 91.1(6) . . ?
F10 P5 F8 91.4(5) . . ?
F7 P5 F8 176.4(6) . . ?
F12 P5 F8 87.1(4) . . ?
F11 P5 F8 89.4(5) . . ?
F12A P5A F11A 90.8(5) . . ?
F12A P5A F10A 177.3(7) . . ?
F11A P5A F10A 91.9(6) . . ?
F12A P5A F8A 89.2(7) . . ?
F11A P5A F8A 91.7(6) . . ?
F10A P5A F8A 90.7(7) . . ?
F12A P5A F7A 92.6(6) . . ?
F11A P5A F7A 88.0(6) . . ?
F10A P5A F7A 87.5(6) . . ?
F8A P5A F7A 178.2(8) . . ?
F12A P5A F9A 86.7(5) . . ?
F11A P5A F9A 177.2(7) . . ?
F10A P5A F9A 90.6(5) . . ?
F8A P5A F9A 89.6(7) . . ?
F7A P5A F9A 90.7(5) . . ?

loop_
_geom_bond_atom_site_label_1
_geom_bond_atom_site_label_2
_geom_bond_distance
_geom_bond_site_symmetry_2
_geom_bond_publ_flag
Cu1 N4 2.0402(18) . ?
Cu1 P1 2.3124(5) . ?
Cu1 P3 2.3127(5) . ?
Cu1 P2 2.3142(5) . ?
Cu1 Cu2 2.7539(4) . ?
Cu2 N1 2.0243(16) . ?
Cu2 N3 2.0259(16) . ?
Cu2 N2 2.0414(16) . ?
P1 C11 1.8275(19) . ?
P1 C21 1.8321(19) . ?
P1 C1 1.835(2) . ?
N1 C1 1.339(2) . ?
N1 C9 1.381(2) . ?
C1 C2 1.404(3) . ?
C2 C3 1.371(3) . ?
C2 H2 0.9500 . ?
C3 C4 1.408(3) . ?
C3 H3 0.9500 . ?
C4 C5 1.413(3) . ?
C4 C9 1.424(3) . ?
C5 C6 1.368(3) . ?
C5 H5 0.9500 . ?
C6 C7 1.408(3) . ?
C6 H6 0.9500 . ?
C7 C8 1.372(3) . ?
C7 H7 0.9500 . ?
C8 C9 1.410(3) . ?
C8 H8 0.9500 . ?
C11 C12 1.393(3) . ?
C11 C16 1.402(3) . ?
C12 C13 1.394(3) . ?
C12 H12 0.9500 . ?
C13 C14 1.388(3) . ?
C13 H13 0.9500 . ?
C14 C15 1.391(3) . ?
C14 H14 0.9500 . ?
C15 C16 1.393(3) . ?
C15 H15 0.9500 . ?
C16 H16 0.9500 . ?
C21 C22 1.393(3) . ?
C21 C26 1.395(3) . ?
C22 C23 1.396(3) . ?
C22 H22 0.9500 . ?
C23 C24 1.386(3) . ?
C23 H23 0.9500 . ?
C24 C25 1.388(3) . ?
C24 H24 0.9500 . ?
C25 C26 1.393(3) . ?
C25 H25 0.9500 . ?
C26 H26 0.9500 . ?
P2 C51 1.828(2) . ?
P2 C41 1.832(2) . ?
P2 C31 1.8362(19) . ?
N2 C31 1.337(2) . ?
N2 C39 1.378(2) . ?
C31 C32 1.411(3) . ?
C32 C33 1.373(3) . ?
C32 H32 0.9500 . ?
C33 C34 1.410(3) . ?
C33 H33 0.9500 . ?
C34 C35 1.410(3) . ?
C34 C39 1.424(3) . ?
C35 C36 1.367(3) . ?
C35 H35 0.9500 . ?
C36 C37 1.410(3) . ?
C36 H36 0.9500 . ?
C37 C38 1.364(3) . ?
C37 H37 0.9500 . ?
C38 C39 1.413(3) . ?
C38 H38 0.9500 . ?
C41 C46 1.395(3) . ?
C41 C42 1.397(3) . ?
C42 C43 1.392(3) . ?
C42 H42 0.9500 . ?
C43 C44 1.389(3) . ?
C43 H43 0.9500 . ?
C44 C45 1.384(3) . ?
C44 H44 0.9500 . ?
C45 C46 1.398(3) . ?
C45 H45 0.9500 . ?
C46 H46 0.9500 . ?
C51 C56 1.395(3) . ?
C51 C52 1.408(3) . ?
C52 C53 1.388(3) . ?
C52 H52 0.9500 . ?
C53 C54 1.384(3) . ?
C53 H53 0.9500 . ?
C54 C55 1.395(3) . ?
C54 H54 0.9500 . ?
C55 C56 1.390(3) . ?
C55 H55 0.9500 . ?
C56 H56 0.9500 . ?
P3 C81 1.8284(19) . ?
P3 C71 1.8301(19) . ?
P3 C61 1.839(2) . ?
N3 C61 1.336(2) . ?
N3 C69 1.381(3) . ?
C61 C62 1.414(3) . ?
C62 C63 1.367(3) . ?
C62 H62 0.9500 . ?
C63 C64 1.409(3) . ?
C63 H63 0.9500 . ?
C64 C65 1.419(3) . ?
C64 C69 1.420(3) . ?
C65 C66 1.364(4) . ?
C65 H65 0.9500 . ?
C66 C67 1.409(4) . ?
C66 H66 0.9500 . ?
C67 C68 1.370(3) . ?
C67 H67 0.9500 . ?
C68 C69 1.416(3) . ?
C68 H68 0.9500 . ?
C71 C76 1.394(3) . ?
C71 C72 1.398(3) . ?
C72 C73 1.396(3) . ?
C72 H72 0.9500 . ?
C73 C74 1.384(3) . ?
C73 H73 0.9500 . ?
C74 C75 1.391(3) . ?
C74 H74 0.9500 . ?
C75 C76 1.394(3) . ?
C75 H75 0.9500 . ?
C76 H76 0.9500 . ?
C81 C82 1.397(3) . ?
C81 C86 1.398(3) . ?
C82 C83 1.392(3) . ?
C82 H82 0.9500 . ?
C83 C84 1.386(3) . ?
C83 H83 0.9500 . ?
C84 C85 1.388(3) . ?
C84 H84 0.9500 . ?
C85 C86 1.392(3) . ?
C85 H85 0.9500 . ?
C86 H86 0.9500 . ?
N4 C91 1.132(3) . ?
C91 C92 1.456(3) . ?
C92 H92A 0.9800 . ?
C92 H92B 0.9800 . ?
C92 H92C 0.9800 . ?
P4 F6 1.5865(18) . ?
P4 F4 1.5882(17) . ?
P4 F2 1.5888(18) . ?
P4 F1 1.5994(19) . ?
P4 F3 1.600(2) . ?
P4 F5 1.6056(19) . ?
P5 F9 1.543(7) . ?
P5 F10 1.565(7) . ?
P5 F7 1.588(6) . ?
P5 F12 1.594(6) . ?
P5 F11 1.598(6) . ?
P5 F8 1.602(7) . ?
P5A F12A 1.570(8) . ?
P5A F11A 1.571(8) . ?
P5A F10A 1.583(8) . ?
P5A F8A 1.585(9) . ?
P5A F7A 1.587(8) . ?
P5A F9A 1.591(8) . ?
